data_7006312
loop_
_publ_author_name
'Olsson, Daniel'
'Arunachalampillai, Athimoolam'
'Wendt, Ola F.'

_publ_section_title
;
 Synthesis and characterisation of PC(sp3)P phosphine and phosphinite
 platinum(II) complexes. Cyclometallation and simple coordination.
;
_journal_issue 46
_journal_name_full 'Dalton transactions (Cambridge, England : 2003)'
_journal_page_first 5427
_journal_page_last 5433
_journal_paper_doi 10.1039/b712660c
_journal_year 2007
_chemical_formula_sum 'C24 H49 Cl P2 Pt'
_chemical_formula_weight 630.11
_chemical_name_systematic
;
?
;
_space_group_IT_number 14
_symmetry_cell_setting monoclinic
_symmetry_space_group_name_Hall '-P 2yn'
_symmetry_space_group_name_H-M 'P 1 21/n 1'
_atom_sites_solution_hydrogens geom
_atom_sites_solution_primary direct
_atom_sites_solution_secondary difmap
_audit_creation_method SHELXL-97
_cell_angle_alpha 90.00
_cell_angle_beta 100.786(5)
_cell_angle_gamma 90.00
_cell_formula_units_Z 4
_cell_length_a 12.0176(8)
_cell_length_b 14.8027(9)
_cell_length_c 15.7279(9)
_cell_measurement_reflns_used 2300
_cell_measurement_temperature 293(2)
_cell_measurement_theta_max 32.6459
_cell_measurement_theta_min 2.2020
_cell_volume 2748.5(3)
_computing_cell_refinement
;
CrysAlis RED, Oxford Diffraction Ltd.,
Version 1.171.26 beta (release 01-03-2005 CrysAlis171 .NET)
(compiled Mar 2 2005,09:02:11)
;
_computing_data_collection
;
CrysAlis CCD, Oxford Diffraction Ltd.,
Version 1.171.26 beta (release 01-03-2005 CrysAlis171 .NET)
(compiled Mar 2 2005,09:02:11)
;
_computing_data_reduction
;
CrysAlis RED, Oxford Diffraction Ltd.,
Version 1.171.26 beta (release 01-03-2005 CrysAlis171 .NET)
(compiled Mar 2 2005,09:02:11)
;
_computing_publication_material 'SHELXL-97 (Sheldrick, 1997)'
_computing_structure_refinement 'SHELXL-97 (Sheldrick, 1997)'
_computing_structure_solution 'SHELXS-97 (Sheldrick, 1990)'
_diffrn_ambient_temperature 293(2)
_diffrn_detector_area_resol_mean 16.1829
_diffrn_measured_fraction_theta_full 0.996
_diffrn_measured_fraction_theta_max 0.916
_diffrn_measurement_device_type 'Oxford Xcalibur3'
_diffrn_measurement_method \w-scan
_diffrn_radiation_monochromator graphite
_diffrn_radiation_source 'Enhance (Mo) X-ray Source'
_diffrn_radiation_type MoK\a
_diffrn_radiation_wavelength 0.71073
_diffrn_reflns_av_R_equivalents 0.0410
_diffrn_reflns_av_sigmaI/netI 0.1044
_diffrn_reflns_limit_h_max 17
_diffrn_reflns_limit_h_min -17
_diffrn_reflns_limit_k_max 21
_diffrn_reflns_limit_k_min -21
_diffrn_reflns_limit_l_max 10
_diffrn_reflns_limit_l_min -23
_diffrn_reflns_number 24215
_diffrn_reflns_theta_full 27.00
_diffrn_reflns_theta_max 32.72
_diffrn_reflns_theta_min 2.21
_diffrn_standards_decay_% 0.0
_exptl_absorpt_coefficient_mu 5.327
_exptl_absorpt_correction_T_max 0.72269
_exptl_absorpt_correction_T_min 0.45151
_exptl_absorpt_correction_type 'numeric analytical'
_exptl_absorpt_process_details
;
CrysAlis RED, Oxford Diffraction Ltd.,
Version 1.171.26 beta (release 01-03-2005 CrysAlis171 .NET)
(compiled Mar 2 2005,09:02:11)
Analytical numeric absorption correction using a multifaceted crystal
model based on expressions derived by R.C. Clark & J.S. Reid.
;
_exptl_crystal_colour colourless
_exptl_crystal_density_diffrn 1.523
_exptl_crystal_density_method 'not measured'
_exptl_crystal_description prism
_exptl_crystal_F_000 1272
_exptl_crystal_size_max 0.11878
_exptl_crystal_size_mid 0.06810
_exptl_crystal_size_min 0.03399
_refine_diff_density_max 2.658
_refine_diff_density_min -0.847
_refine_diff_density_rms 0.250
_refine_ls_extinction_method none
_refine_ls_goodness_of_fit_ref 0.984
_refine_ls_hydrogen_treatment riding
_refine_ls_matrix_type full
_refine_ls_number_parameters 253
_refine_ls_number_reflns 9275
_refine_ls_number_restraints 0
_refine_ls_restrained_S_all 0.984
_refine_ls_R_factor_all 0.1031
_refine_ls_R_factor_gt 0.0347
_refine_ls_shift/su_max 0.001
_refine_ls_shift/su_mean 0.000
_refine_ls_structure_factor_coef Fsqd
_refine_ls_weighting_details 'calc w=1/[\s^2^(Fo^2^)+(0.0290P)^2^+0.0000P] where P=(Fo^2^+2Fc^2^)/3'
_refine_ls_weighting_scheme calc
_refine_ls_wR_factor_gt 0.0629
_refine_ls_wR_factor_ref 0.0878
_reflns_number_gt 4711
_reflns_number_total 9275
_reflns_threshold_expression >2sigma(I)
_cod_data_source_file b712660c.txt
_cod_data_source_block complex7
_cod_original_sg_symbol_H-M P2(1)/n
_cod_database_code 7006312

loop_
_symmetry_equiv_pos_as_xyz
'x, y, z'
'-x+1/2, y+1/2, -z+1/2'
'-x, -y, -z'
'x-1/2, -y-1/2, z-1/2'

loop_
_atom_site_label
_atom_site_type_symbol
_atom_site_fract_x
_atom_site_fract_y
_atom_site_fract_z
_atom_site_U_iso_or_equiv
_atom_site_adp_type
_atom_site_occupancy
_atom_site_symmetry_multiplicity
_atom_site_calc_flag
_atom_site_refinement_flags
_atom_site_disorder_assembly
_atom_site_disorder_group
Pt1 Pt 0.895249(15) 0.060449(13) 0.248994(11) 0.03535(7) Uani 1 1 d . . .
P1 P 1.09014(10) 0.06112(10) 0.28307(8) 0.0387(3) Uani 1 1 d . . .
Cl1 Cl 0.86725(11) 0.17425(10) 0.35472(8) 0.0574(4) Uani 1 1 d . . .
C1 C 0.9187(4) -0.0282(3) 0.1525(3) 0.0396(12) Uani 1 1 d . . .
H1 H 0.9210 0.0097 0.1018 0.047 Uiso 1 1 calc R . .
P2 P 0.70611(10) 0.04239(9) 0.18899(8) 0.0369(3) Uani 1 1 d . . .
C2 C 1.0318(4) -0.0792(3) 0.1693(3) 0.0440(13) Uani 1 1 d . . .
H2 H 1.0293 -0.1217 0.2167 0.053 Uiso 1 1 calc R . .
C3 C 1.0486(5) -0.1349(4) 0.0912(3) 0.0573(16) Uani 1 1 d . . .
H3A H 1.0533 -0.0948 0.0432 0.069 Uiso 1 1 calc R . .
H3B H 1.1194 -0.1679 0.1051 0.069 Uiso 1 1 calc R . .
C4 C 0.9519(5) -0.2009(4) 0.0646(3) 0.0645(17) Uani 1 1 d . . .
H4A H 0.9525 -0.2449 0.1103 0.077 Uiso 1 1 calc R . .
H4B H 0.9626 -0.2329 0.0129 0.077 Uiso 1 1 calc R . .
C5 C 0.8378(5) -0.1527(4) 0.0469(3) 0.0559(15) Uani 1 1 d . . .
H5A H 0.7777 -0.1972 0.0348 0.067 Uiso 1 1 calc R . .
H5B H 0.8334 -0.1147 -0.0039 0.067 Uiso 1 1 calc R . .
C6 C 0.8205(4) -0.0946(3) 0.1237(3) 0.0422(12) Uani 1 1 d . . .
H6 H 0.8177 -0.1353 0.1724 0.051 Uiso 1 1 calc R . .
C7 C 0.7091(4) -0.0433(3) 0.1050(3) 0.0472(14) Uani 1 1 d . . .
H7A H 0.6466 -0.0851 0.1036 0.057 Uiso 1 1 calc R . .
H7B H 0.7005 -0.0144 0.0488 0.057 Uiso 1 1 calc R . .
C8 C 1.1302(4) -0.0141(4) 0.2001(3) 0.0495(14) Uani 1 1 d . . .
H8A H 1.1457 0.0214 0.1517 0.059 Uiso 1 1 calc R . .
H8B H 1.1980 -0.0477 0.2243 0.059 Uiso 1 1 calc R . .
C9 C 0.6389(4) 0.1438(4) 0.1288(3) 0.0477(14) Uani 1 1 d . . .
C10 C 0.6132(4) -0.0086(3) 0.2597(3) 0.0418(12) Uani 1 1 d . . .
C11 C 1.1581(4) 0.0101(4) 0.3897(3) 0.0507(14) Uani 1 1 d . . .
C12 C 1.1569(4) 0.1739(4) 0.2638(3) 0.0522(14) Uani 1 1 d . . .
C13 C 0.7310(5) 0.1843(4) 0.0845(4) 0.0766(19) Uani 1 1 d . . .
H13A H 0.7523 0.1408 0.0452 0.115 Uiso 1 1 calc R . .
H13B H 0.7959 0.1997 0.1275 0.115 Uiso 1 1 calc R . .
H13C H 0.7022 0.2376 0.0532 0.115 Uiso 1 1 calc R . .
C14 C 0.6080(5) 0.2145(4) 0.1894(4) 0.0721(19) Uani 1 1 d . . .
H14A H 0.5505 0.1911 0.2182 0.108 Uiso 1 1 calc R . .
H14B H 0.5801 0.2674 0.1569 0.108 Uiso 1 1 calc R . .
H14C H 0.6739 0.2300 0.2315 0.108 Uiso 1 1 calc R . .
C15 C 0.5354(5) 0.1229(4) 0.0585(4) 0.078(2) Uani 1 1 d . . .
H15A H 0.5553 0.0785 0.0195 0.118 Uiso 1 1 calc R . .
H15B H 0.5107 0.1772 0.0271 0.118 Uiso 1 1 calc R . .
H15C H 0.4753 0.1000 0.0850 0.118 Uiso 1 1 calc R . .
C16 C 0.6711(5) -0.0987(4) 0.2945(4) 0.0676(18) Uani 1 1 d . . .
H16A H 0.7474 -0.0869 0.3232 0.101 Uiso 1 1 calc R . .
H16B H 0.6718 -0.1394 0.2471 0.101 Uiso 1 1 calc R . .
H16C H 0.6297 -0.1255 0.3347 0.101 Uiso 1 1 calc R . .
C17 C 0.4936(5) -0.0295(4) 0.2140(4) 0.0722(19) Uani 1 1 d . . .
H17A H 0.4960 -0.0679 0.1651 0.108 Uiso 1 1 calc R . .
H17B H 0.4553 0.0258 0.1945 0.108 Uiso 1 1 calc R . .
H17C H 0.4537 -0.0596 0.2533 0.108 Uiso 1 1 calc R . .
C18 C 0.6086(5) 0.0524(4) 0.3369(4) 0.0636(16) Uani 1 1 d . . .
H18A H 0.6843 0.0653 0.3665 0.095 Uiso 1 1 calc R . .
H18B H 0.5677 0.0226 0.3757 0.095 Uiso 1 1 calc R . .
H18C H 0.5710 0.1078 0.3170 0.095 Uiso 1 1 calc R . .
C19 C 1.1213(5) 0.0612(4) 0.4638(3) 0.0631(16) Uani 1 1 d . . .
H19A H 1.0401 0.0644 0.4540 0.095 Uiso 1 1 calc R . .
H19B H 1.1522 0.1212 0.4669 0.095 Uiso 1 1 calc R . .
H19C H 1.1484 0.0301 0.5173 0.095 Uiso 1 1 calc R . .
C20 C 1.2887(5) 0.0065(6) 0.4052(4) 0.088(2) Uani 1 1 d . . .
H20A H 1.3123 -0.0260 0.3588 0.132 Uiso 1 1 calc R . .
H20B H 1.3167 -0.0236 0.4590 0.132 Uiso 1 1 calc R . .
H20C H 1.3184 0.0668 0.4074 0.132 Uiso 1 1 calc R . .
C21 C 1.1116(6) -0.0862(4) 0.3904(4) 0.0715(19) Uani 1 1 d . . .
H21A H 1.0304 -0.0843 0.3811 0.107 Uiso 1 1 calc R . .
H21B H 1.1403 -0.1138 0.4454 0.107 Uiso 1 1 calc R . .
H21C H 1.1350 -0.1208 0.3452 0.107 Uiso 1 1 calc R . .
C22 C 1.1562(5) 0.2387(4) 0.3386(4) 0.0681(18) Uani 1 1 d . . .
H22A H 1.2036 0.2153 0.3898 0.102 Uiso 1 1 calc R . .
H22B H 1.0802 0.2453 0.3485 0.102 Uiso 1 1 calc R . .
H22C H 1.1844 0.2965 0.3247 0.102 Uiso 1 1 calc R . .
C23 C 1.2768(5) 0.1660(4) 0.2449(4) 0.077(2) Uani 1 1 d . . .
H23A H 1.3260 0.1406 0.2942 0.116 Uiso 1 1 calc R . .
H23B H 1.3037 0.2249 0.2330 0.116 Uiso 1 1 calc R . .
H23C H 1.2758 0.1277 0.1955 0.116 Uiso 1 1 calc R . .
C24 C 1.0790(5) 0.2160(4) 0.1845(4) 0.0734(19) Uani 1 1 d . . .
H24A H 1.0769 0.1774 0.1352 0.110 Uiso 1 1 calc R . .
H24B H 1.1077 0.2742 0.1727 0.110 Uiso 1 1 calc R . .
H24C H 1.0039 0.2224 0.1964 0.110 Uiso 1 1 calc R . .

loop_
_atom_site_aniso_label
_atom_site_aniso_U_11
_atom_site_aniso_U_22
_atom_site_aniso_U_33
_atom_site_aniso_U_23
_atom_site_aniso_U_13
_atom_site_aniso_U_12
Pt1 0.03177(10) 0.03840(12) 0.03543(10) -0.00339(10) 0.00513(7) 0.00168(10)
P1 0.0298(6) 0.0448(8) 0.0417(7) -0.0013(7) 0.0070(5) 0.0018(6)
Cl1 0.0457(8) 0.0652(10) 0.0593(8) -0.0271(8) 0.0052(7) 0.0014(7)
C1 0.047(3) 0.042(3) 0.030(2) -0.001(2) 0.009(2) 0.010(2)
P2 0.0308(7) 0.0367(8) 0.0402(7) -0.0020(6) -0.0011(6) 0.0017(6)
C2 0.051(3) 0.046(4) 0.035(3) 0.000(2) 0.009(2) 0.009(3)
C3 0.067(4) 0.060(4) 0.045(3) -0.003(3) 0.012(3) 0.025(3)
C4 0.096(5) 0.053(4) 0.046(3) -0.011(3) 0.015(3) 0.019(4)
C5 0.068(4) 0.054(4) 0.043(3) -0.015(3) 0.005(3) 0.007(3)
C6 0.046(3) 0.040(3) 0.040(3) -0.005(2) 0.005(2) 0.003(2)
C7 0.045(3) 0.051(4) 0.043(3) -0.007(3) 0.002(2) 0.001(3)
C8 0.051(3) 0.054(4) 0.046(3) 0.003(3) 0.015(3) 0.013(3)
C9 0.044(3) 0.042(3) 0.051(3) 0.006(3) -0.007(3) 0.006(3)
C10 0.036(3) 0.037(3) 0.054(3) -0.007(3) 0.011(2) -0.004(2)
C11 0.044(3) 0.064(4) 0.042(3) 0.004(3) 0.003(3) 0.007(3)
C12 0.041(3) 0.056(4) 0.062(3) 0.005(3) 0.014(3) -0.009(3)
C13 0.085(5) 0.068(5) 0.074(4) 0.031(4) 0.009(4) 0.011(4)
C14 0.081(5) 0.040(4) 0.087(5) -0.005(3) -0.008(4) 0.017(3)
C15 0.067(4) 0.070(5) 0.080(4) 0.001(4) -0.032(4) 0.006(4)
C16 0.064(4) 0.058(4) 0.086(4) 0.014(4) 0.026(4) 0.006(3)
C17 0.047(4) 0.083(5) 0.085(5) -0.012(4) 0.008(3) -0.014(3)
C18 0.067(4) 0.066(4) 0.064(4) -0.010(3) 0.028(3) -0.007(3)
C19 0.074(4) 0.072(4) 0.044(3) -0.002(3) 0.013(3) -0.008(4)
C20 0.043(4) 0.152(7) 0.066(4) 0.025(5) 0.003(3) 0.020(4)
C21 0.097(5) 0.068(5) 0.046(3) 0.010(3) 0.003(3) 0.010(4)
C22 0.058(4) 0.070(5) 0.077(4) -0.008(4) 0.015(3) -0.014(3)
C23 0.054(4) 0.069(5) 0.118(6) 0.012(4) 0.040(4) -0.002(3)
C24 0.076(5) 0.066(5) 0.075(4) 0.019(4) 0.006(4) -0.010(4)

loop_
_atom_type_symbol
_atom_type_description
_atom_type_scat_dispersion_real
_atom_type_scat_dispersion_imag
_atom_type_scat_source
C C 0.0033 0.0016 'International Tables Vol C Tables 4.2.6.8 and 6.1.1.4'
H H 0.0000 0.0000 'International Tables Vol C Tables 4.2.6.8 and 6.1.1.4'
P P 0.1023 0.0942 'International Tables Vol C Tables 4.2.6.8 and 6.1.1.4'
Cl Cl 0.1484 0.1585 'International Tables Vol C Tables 4.2.6.8 and 6.1.1.4'
Pt Pt -1.7033 8.3905 'International Tables Vol C Tables 4.2.6.8 and 6.1.1.4'

loop_
_geom_angle_atom_site_label_1
_geom_angle_atom_site_label_2
_geom_angle_atom_site_label_3
_geom_angle
_geom_angle_site_symmetry_1
_geom_angle_site_symmetry_3
_geom_angle_publ_flag
C1 Pt1 P1 84.32(14) . . ?
C1 Pt1 P2 83.41(14) . . ?
P1 Pt1 P2 167.60(5) . . ?
C1 Pt1 Cl1 175.60(14) . . ?
P1 Pt1 Cl1 95.89(5) . . ?
P2 Pt1 Cl1 96.20(4) . . ?
C8 P1 C11 105.1(2) . . ?
C8 P1 C12 104.0(2) . . ?
C11 P1 C12 111.7(3) . . ?
C8 P1 Pt1 102.79(17) . . ?
C11 P1 Pt1 117.32(17) . . ?
C12 P1 Pt1 114.07(18) . . ?
C2 C1 C6 110.0(4) . . ?
C2 C1 Pt1 115.1(3) . . ?
C6 C1 Pt1 114.8(3) . . ?
C2 C1 H1 105.3 . . ?
C6 C1 H1 105.3 . . ?
Pt1 C1 H1 105.3 . . ?
C7 P2 C9 104.7(2) . . ?
C7 P2 C10 104.0(2) . . ?
C9 P2 C10 111.9(2) . . ?
C7 P2 Pt1 102.93(17) . . ?
C9 P2 Pt1 114.33(17) . . ?
C10 P2 Pt1 116.99(16) . . ?
C3 C2 C8 112.6(4) . . ?
C3 C2 C1 112.0(4) . . ?
C8 C2 C1 110.5(4) . . ?
C3 C2 H2 107.1 . . ?
C8 C2 H2 107.1 . . ?
C1 C2 H2 107.1 . . ?
C4 C3 C2 111.1(5) . . ?
C4 C3 H3A 109.4 . . ?
C2 C3 H3A 109.4 . . ?
C4 C3 H3B 109.4 . . ?
C2 C3 H3B 109.4 . . ?
H3A C3 H3B 108.0 . . ?
C3 C4 C5 111.5(5) . . ?
C3 C4 H4A 109.3 . . ?
C5 C4 H4A 109.3 . . ?
C3 C4 H4B 109.3 . . ?
C5 C4 H4B 109.3 . . ?
H4A C4 H4B 108.0 . . ?
C4 C5 C6 111.7(4) . . ?
C4 C5 H5A 109.3 . . ?
C6 C5 H5A 109.3 . . ?
C4 C5 H5B 109.3 . . ?
C6 C5 H5B 109.3 . . ?
H5A C5 H5B 107.9 . . ?
C7 C6 C5 111.9(4) . . ?
C7 C6 C1 109.7(4) . . ?
C5 C6 C1 112.5(4) . . ?
C7 C6 H6 107.5 . . ?
C5 C6 H6 107.5 . . ?
C1 C6 H6 107.5 . . ?
C6 C7 P2 109.9(3) . . ?
C6 C7 H7A 109.7 . . ?
P2 C7 H7A 109.7 . . ?
C6 C7 H7B 109.7 . . ?
P2 C7 H7B 109.7 . . ?
H7A C7 H7B 108.2 . . ?
C2 C8 P1 108.3(3) . . ?
C2 C8 H8A 110.0 . . ?
P1 C8 H8A 110.0 . . ?
C2 C8 H8B 110.0 . . ?
P1 C8 H8B 110.0 . . ?
H8A C8 H8B 108.4 . . ?
C14 C9 C15 109.4(5) . . ?
C14 C9 C13 107.4(5) . . ?
C15 C9 C13 107.9(5) . . ?
C14 C9 P2 111.7(4) . . ?
C15 C9 P2 114.7(4) . . ?
C13 C9 P2 105.2(4) . . ?
C17 C10 C18 109.1(4) . . ?
C17 C10 C16 108.3(5) . . ?
C18 C10 C16 108.0(4) . . ?
C17 C10 P2 114.7(4) . . ?
C18 C10 P2 110.4(3) . . ?
C16 C10 P2 106.1(3) . . ?
C19 C11 C21 107.3(5) . . ?
C19 C11 C20 109.2(5) . . ?
C21 C11 C20 109.2(5) . . ?
C19 C11 P1 110.1(4) . . ?
C21 C11 P1 106.4(4) . . ?
C20 C11 P1 114.4(4) . . ?
C22 C12 C23 109.9(5) . . ?
C22 C12 C24 106.3(5) . . ?
C23 C12 C24 109.0(5) . . ?
C22 C12 P1 111.5(4) . . ?
C23 C12 P1 113.9(4) . . ?
C24 C12 P1 105.8(4) . . ?
C9 C13 H13A 109.5 . . ?
C9 C13 H13B 109.5 . . ?
H13A C13 H13B 109.5 . . ?
C9 C13 H13C 109.5 . . ?
H13A C13 H13C 109.5 . . ?
H13B C13 H13C 109.5 . . ?
C9 C14 H14A 109.5 . . ?
C9 C14 H14B 109.5 . . ?
H14A C14 H14B 109.5 . . ?
C9 C14 H14C 109.5 . . ?
H14A C14 H14C 109.5 . . ?
H14B C14 H14C 109.5 . . ?
C9 C15 H15A 109.5 . . ?
C9 C15 H15B 109.5 . . ?
H15A C15 H15B 109.5 . . ?
C9 C15 H15C 109.5 . . ?
H15A C15 H15C 109.5 . . ?
H15B C15 H15C 109.5 . . ?
C10 C16 H16A 109.5 . . ?
C10 C16 H16B 109.5 . . ?
H16A C16 H16B 109.5 . . ?
C10 C16 H16C 109.5 . . ?
H16A C16 H16C 109.5 . . ?
H16B C16 H16C 109.5 . . ?
C10 C17 H17A 109.5 . . ?
C10 C17 H17B 109.5 . . ?
H17A C17 H17B 109.5 . . ?
C10 C17 H17C 109.5 . . ?
H17A C17 H17C 109.5 . . ?
H17B C17 H17C 109.5 . . ?
C10 C18 H18A 109.5 . . ?
C10 C18 H18B 109.5 . . ?
H18A C18 H18B 109.5 . . ?
C10 C18 H18C 109.5 . . ?
H18A C18 H18C 109.5 . . ?
H18B C18 H18C 109.5 . . ?
C11 C19 H19A 109.5 . . ?
C11 C19 H19B 109.5 . . ?
H19A C19 H19B 109.5 . . ?
C11 C19 H19C 109.5 . . ?
H19A C19 H19C 109.5 . . ?
H19B C19 H19C 109.5 . . ?
C11 C20 H20A 109.5 . . ?
C11 C20 H20B 109.5 . . ?
H20A C20 H20B 109.5 . . ?
C11 C20 H20C 109.5 . . ?
H20A C20 H20C 109.5 . . ?
H20B C20 H20C 109.5 . . ?
C11 C21 H21A 109.5 . . ?
C11 C21 H21B 109.5 . . ?
H21A C21 H21B 109.5 . . ?
C11 C21 H21C 109.5 . . ?
H21A C21 H21C 109.5 . . ?
H21B C21 H21C 109.5 . . ?
C12 C22 H22A 109.5 . . ?
C12 C22 H22B 109.5 . . ?
H22A C22 H22B 109.5 . . ?
C12 C22 H22C 109.5 . . ?
H22A C22 H22C 109.5 . . ?
H22B C22 H22C 109.5 . . ?
C12 C23 H23A 109.5 . . ?
C12 C23 H23B 109.5 . . ?
H23A C23 H23B 109.5 . . ?
C12 C23 H23C 109.5 . . ?
H23A C23 H23C 109.5 . . ?
H23B C23 H23C 109.5 . . ?
C12 C24 H24A 109.5 . . ?
C12 C24 H24B 109.5 . . ?
H24A C24 H24B 109.5 . . ?
C12 C24 H24C 109.5 . . ?
H24A C24 H24C 109.5 . . ?
H24B C24 H24C 109.5 . . ?

loop_
_geom_bond_atom_site_label_1
_geom_bond_atom_site_label_2
_geom_bond_distance
_geom_bond_site_symmetry_2
_geom_bond_publ_flag
Pt1 C1 2.065(4) . ?
Pt1 P1 2.3028(12) . ?
Pt1 P2 2.3078(12) . ?
Pt1 Cl1 2.4342(13) . ?
P1 C8 1.847(5) . ?
P1 C11 1.881(5) . ?
P1 C12 1.901(6) . ?
C1 C2 1.535(7) . ?
C1 C6 1.537(7) . ?
C1 H1 0.9800 . ?
P2 C7 1.837(5) . ?
P2 C9 1.875(5) . ?
P2 C10 1.876(5) . ?
C2 C3 1.524(6) . ?
C2 C8 1.533(7) . ?
C2 H2 0.9800 . ?
C3 C4 1.516(8) . ?
C3 H3A 0.9700 . ?
C3 H3B 0.9700 . ?
C4 C5 1.525(7) . ?
C4 H4A 0.9700 . ?
C4 H4B 0.9700 . ?
C5 C6 1.529(6) . ?
C5 H5A 0.9700 . ?
C5 H5B 0.9700 . ?
C6 C7 1.519(7) . ?
C6 H6 0.9800 . ?
C7 H7A 0.9700 . ?
C7 H7B 0.9700 . ?
C8 H8A 0.9700 . ?
C8 H8B 0.9700 . ?
C9 C14 1.508(7) . ?
C9 C15 1.532(7) . ?
C9 C13 1.535(7) . ?
C10 C17 1.514(7) . ?
C10 C18 1.522(7) . ?
C10 C16 1.555(7) . ?
C11 C19 1.523(7) . ?
C11 C21 1.531(8) . ?
C11 C20 1.544(7) . ?
C12 C22 1.519(7) . ?
C12 C23 1.529(7) . ?
C12 C24 1.543(7) . ?
C13 H13A 0.9600 . ?
C13 H13B 0.9600 . ?
C13 H13C 0.9600 . ?
C14 H14A 0.9600 . ?
C14 H14B 0.9600 . ?
C14 H14C 0.9600 . ?
C15 H15A 0.9600 . ?
C15 H15B 0.9600 . ?
C15 H15C 0.9600 . ?
C16 H16A 0.9600 . ?
C16 H16B 0.9600 . ?
C16 H16C 0.9600 . ?
C17 H17A 0.9600 . ?
C17 H17B 0.9600 . ?
C17 H17C 0.9600 . ?
C18 H18A 0.9600 . ?
C18 H18B 0.9600 . ?
C18 H18C 0.9600 . ?
C19 H19A 0.9600 . ?
C19 H19B 0.9600 . ?
C19 H19C 0.9600 . ?
C20 H20A 0.9600 . ?
C20 H20B 0.9600 . ?
C20 H20C 0.9600 . ?
C21 H21A 0.9600 . ?
C21 H21B 0.9600 . ?
C21 H21C 0.9600 . ?
C22 H22A 0.9600 . ?
C22 H22B 0.9600 . ?
C22 H22C 0.9600 . ?
C23 H23A 0.9600 . ?
C23 H23B 0.9600 . ?
C23 H23C 0.9600 . ?
C24 H24A 0.9600 . ?
C24 H24B 0.9600 . ?
C24 H24C 0.9600 . ?
